data_1548983
loop_
_publ_author_name
'Lu, Zhenzhong'
'Godfrey, Harry G. W.'
'da Silva, Ivan'
'Cheng, Yongqiang'
'Savage, Mathew'
'Manuel, Pascal'
'Rudi\'c, Svemir'
'Ramirez-Cuesta, Anibal J'
'Yang, Sihai'
'Schr\"oder, Martin'

_publ_section_title
;
 Direct observation of supramolecular binding of light hydrocarbons in
 vanadium(iii) and (iv) metal-organic framework materials.
;
_journal_issue 13
_journal_name_full 'Chemical science'
_journal_page_first 3401
_journal_page_last 3408
_journal_paper_doi 10.1039/c8sc00330k
_journal_volume 9
_journal_year 2018
_chemical_formula_moiety 'C8 H4 O5 V, 0.891(C4 D4)'
_chemical_formula_sum 'C11.56 H4 D3.56 O5 V'
_chemical_formula_weight 281.02
_chemical_name_common 'MFM-300V3-1.8C2D2 '
_space_group_IT_number 98
_space_group_name_Hall 'I 4bw 2bw'
_space_group_name_H-M_alt 'I 41 2 2'
_symmetry_cell_setting tetragonal
_symmetry_Int_Tables_number 98
_symmetry_space_group_name_Hall 'I 4bw 2bw'
_symmetry_space_group_name_H-M 'I 41 2 2'
_cell_angle_alpha 90
_cell_angle_beta 90
_cell_angle_gamma 90
_cell_formula_units_Z 8
_cell_length_a 15.1457(4)
_cell_length_b 15.1457(4)
_cell_length_c 12.0519(4)
_cell_measurement_temperature 7
_cell_volume 2764.61(14)
_computing_cell_refinement 'Bruker Topas 4.2'
_computing_data_reduction 'Bruker Topas 4.2'
_computing_molecular_graphics 'CrystalImpact Diamond 3.2'
_computing_structure_refinement 'Bruker Topas 4.2'
_computing_structure_solution 'Bruker Topas 4.2'
_diffrn_ambient_temperature 7
_diffrn_detector '1520 pixellated 3He tubes'
_diffrn_measurement_device_type 'ISIS WISH diffractometer'
_diffrn_radiation_probe neutron
_diffrn_radiation_type neutron
_diffrn_source 'ISIS TS2'
_diffrn_source_type 'ISIS WISH diffractometer'
_pd_char_colour 'Green powder'
_pd_instr_dist_spec/detc 2200
_pd_instr_dist_src/spec 40000
_pd_instr_location
; 
WISH is situated on E8 of the second target station of the ISIS neutron source,
located at the Rutherford Appleton Laboratory, Didcot, UK.
;
_pd_meas_2theta_fixed 10-70
_pd_meas_scan_method tof
_pd_proc_ls_prof_R_factor 1.92
_pd_proc_ls_prof_wR_expected 1.32
_pd_proc_ls_prof_wR_factor 1.98
_pd_spec_mounting
;                                       
ISIS vanadium sample can equipped with gas handling equipment 
and cartridge heaters, sealed with compressed indium wire.
;
_pd_spec_mount_mode transmission
_pd_spec_shape cylinder
_pd_spec_size_axial '65 mm'
_pd_spec_size_thick '8 mm'
_refine_ls_goodness_of_fit_all 1.49
_cod_data_source_file c8sc00330k7.cif
_cod_data_source_block MFM-300V3-1.8C2D2
_cod_depositor_comments 'Adding full bibliography for 1548977--1548983.cif.'
_cod_original_cell_volume 2764.61(17)
_cod_database_code 1548983

loop_
_space_group_symop_id
_space_group_symop_operation_xyz
1 x,y,z
2 -y,1/2+x,1/4+z
3 1/2-x,1/2-y,1/2+z
4 1/2+y,-x,3/4+z
5 x,1/2-y,1/4-z
6 1/2+y,1/2+x,1/2-z
7 1/2-x,y,3/4-z
8 -y,-x,-z
9 1/2+x,1/2+y,1/2+z
10 1/2-y,x,3/4+z
11 -x,-y,z
12 y,1/2-x,1/4+z
13 1/2+x,-y,3/4-z
14 y,x,-z
15 -x,1/2+y,1/4-z
16 1/2-y,1/2-x,1/2-z

loop_
_atom_site_label
_atom_site_type_symbol
_atom_site_symmetry_multiplicity
_atom_site_fract_x
_atom_site_fract_y
_atom_site_fract_z
_atom_site_occupancy
_atom_site_B_iso_or_equiv
V V 8 0.68902 0.31098 0.5 1 1.32(9)
O1 O 8 0.7574(5) 0.25 0.625 1 2.58(15)
O2 O 16 0.6220(8) 0.3801(9) 0.6082(7) 1 2.58(15)
O3 O 16 0.5980(9) 0.2871(6) 0.7432(8) 1 2.58(15)
C1 C 16 0.5891(6) 0.3630(5) 0.7017(5) 1 1.32(9)
C2 C 16 0.5410(2) 0.43058(18) 0.7617(4) 1 1.32(9)
C3 C 8 0.5 0.5 0.7032(5) 1 1.32(9)
C4 C 16 0.5410(2) 0.43058(18) 0.8787(3) 1 1.32(9)
C5 C 8 0.5 0.5 0.9372(3) 1 1.32(9)
H1 H 8 0.8168(12) 0.25 0.625 1 2.58(15)
H3 H 8 0.5 0.5 0.6286(9) 1 1.32(9)
H4 H 16 0.5671(5) 0.3863(5) 0.9160(5) 1 1.32(9)
C1_1 C 16 0.7268(9) -0.0443(7) 0.4335(13) 0.420(5) 18.0(8)
C2_1 C 16 0.7437(9) 0.0070(7) 0.3483(13) 0.420(5) 18.0(8)
D1_1 D 16 0.7129(12) -0.0862(10) 0.5030(14) 0.420(5) 18.0(8)
D2_1 D 16 0.7576(12) 0.0489(10) 0.2788(14) 0.420(5) 18.0(8)
C1_2 C 16 0.5822(9) 0.6625(7) 0.5057(12) 0.471(5) 18.0(9)
C2_2 C 16 0.6604(9) 0.6348(7) 0.5375(12) 0.471(5) 18.0(9)
D1_2 D 16 0.5184(10) 0.6852(10) 0.4798(15) 0.471(5) 18.0(9)
D2_2 D 16 0.7241(10) 0.6122(10) 0.5634(15) 0.471(5) 18.0(9)

loop_
_geom_angle_atom_site_label_1
_geom_angle_atom_site_label_2
_geom_angle_atom_site_label_3
_geom_angle
_geom_angle_site_symmetry_1
_geom_angle_site_symmetry_3
_geom_angle_publ_flag
O1 V O2 90.8(3) . . yes
O1 V O1 94.87(15) . 4_564 yes
O1 V O3 88.0(3) . 4_564 yes
O1 V O3 89.1(3) . 5_556 yes
O1 V O2 174.2(3) . 8_666 yes
O1 V O2 174.2(3) 4_564 . yes
O2 V O3 92.5(5) . 4_564 yes
O2 V O3 90.7(5) . 5_556 yes
O2 V O2 83.6(4) . 8_666 yes
O1 V O3 89.1(3) 4_564 4_564 yes
O1 V O3 88.0(3) 4_564 5_556 yes
O1 V O2 90.8(3) 4_564 8_666 yes
O3 V O3 175.7(5) 4_564 5_556 yes
O2 V O3 90.7(5) 8_666 4_564 yes
O2 V O3 92.5(5) 8_666 5_556 yes
V O1 V 119.3(4) . 2_645 yes
V O2 C1 133.8(10) . . yes
V O3 C1 139.2(10) 2_645 . yes
V O1 H1 120.37(18) . . no
V O1 H1 120.37(18) 2_645 . no
O2 C1 O3 120.0(10) . . yes
O2 C1 C2 120.0(8) . . yes
O3 C1 C2 120.0(7) . . yes
C1 C2 C3 119.9(5) . . no
C3 C2 C4 120.0(3) . . no
C1 C2 C4 119.9(4) . . no
C2 C3 C2 120.0(5) . 11_665 no
C2 C4 C5 120.0(3) . . no
C4 C5 C5 120.00(19) 11_665 8_667 no
C4 C5 C5 120.00(19) . 8_667 no
C4 C5 C4 120.0(3) . 11_665 no
C2 C3 H3 120.0(3) . . no
C2 C3 H3 120.0(3) 11_665 . no
C2 C4 H4 120.0(5) . . no
C5 C4 H4 120.0(5) . . no
C1_1 C1_1 C2_1 38.1(8) 7_655 . no
C2_1 C1_1 C2_1 29.7(12) . 7_655 no
C1_1 C1_1 C2_1 56.2(12) 7_655 7_655 no
C1_1 C2_1 C1_1 85.7(13) . 7_655 no
C1_1 C2_1 C2_1 46.0(14) . 7_655 no
C1_1 C2_1 C2_1 104(2) 7_655 7_655 no
C2_1 C1_1 D1_1 180(2) . . yes
C1_1 C1_1 D1_1 141.9(14) 7_655 . yes
C2_1 C1_1 D1_1 150(2) 7_655 . yes
C1_1 C2_1 D2_1 180(2) . . yes
C1_1 C2_1 D2_1 94.3(17) 7_655 . yes
C2_1 C2_1 D2_1 134(2) 7_655 . yes
C1_2 C1_2 C2_2 33.1(7) 14_556 . no
C2_2 C1_2 C2_2 52.7(12) . 14_556 no
C1_2 C1_2 C2_2 48.9(11) 14_556 14_556 no
C1_2 C2_2 C1_2 97.9(14) . 14_556 no
C1_2 C2_2 C2_2 45.8(10) . 14_556 no
C1_2 C2_2 C2_2 81.5(15) 14_556 14_556 no
C2_2 C1_2 D1_2 180(2) . . yes
C2_2 C1_2 D2_2 95.7(12) . 14_556 yes
C1_2 C1_2 D1_2 147.0(14) 14_556 . yes
C2_2 C1_2 D1_2 127.3(19) 14_556 . yes
D1_2 C1_2 D2_2 84.3(14) . 14_556 yes
C1_2 C1_2 D2_2 101.8(11) 14_556 14_556 yes
C2_2 C1_2 D2_2 52.8(12) 14_556 14_556 yes
C1_2 C2_2 D2_2 180(2) . . yes
C1_2 C2_2 D2_2 82.1(14) 14_556 . yes
C2_2 C2_2 D2_2 134.2(18) 14_556 . yes

loop_
_geom_bond_atom_site_label_1
_geom_bond_atom_site_label_2
_geom_bond_distance
_geom_bond_site_symmetry_2
_geom_bond_publ_flag
V O1 2.048(4) . yes
V O2 1.956(11) . yes
V O1 2.048(4) 4_564 yes
V O3 2.028(11) 4_564 yes
V O3 2.028(11) 5_556 yes
V O2 1.956(11) 8_666 yes
O2 C1 1.259(12) . yes
O3 C1 1.261(12) . yes
O1 H1 0.90(2) . no
C1 C2 1.450(8) . no
C2 C3 1.410(5) . no
C2 C4 1.410(6) . no
C4 C5 1.410(4) . no
C5 C5 1.514(5) 8_667 no
C3 H3 0.899(12) . no
C4 H4 0.899(8) . no
C1_1 C2_1 1.31(2) . no
C1_1 C1_1 1.58(2) 7_655 no
C1_1 C2_1 0.975(17) 7_655 no
C2_1 C2_1 0.67(2) 7_655 no
C1_1 D1_1 1.07(2) . yes
C2_1 D2_1 1.07(2) . yes
C1_2 C2_2 1.314(19) . no
C1_2 C1_2 1.725(17) 14_556 no
C1_2 C2_2 0.952(18) 14_556 no
C2_2 C2_2 1.06(2) 14_556 no
C1_2 D1_2 1.07(2) . yes
C1_2 D2_2 1.33(2) 14_556 yes
C2_2 D2_2 1.07(2) . yes

loop_
_geom_torsion_atom_site_label_1
_geom_torsion_atom_site_label_2
_geom_torsion_atom_site_label_3
_geom_torsion_atom_site_label_4
_geom_torsion
_geom_torsion_site_symmetry_1
_geom_torsion_site_symmetry_4
_geom_torsion_publ_flag
O1 V O2 C1 -39.1(12) . . no
O3 V O2 C1 -127.2(12) 4_564 . no
O3 V O2 C1 50.0(12) 5_556 . no
O2 V O2 C1 142.4(13) 8_666 . no
V O2 C1 O3 0.9(18) . . no
V O2 C1 C2 -179.2(7) . . no
V O3 C1 O2 35.6(17) 2_645 . no
V O3 C1 C2 -144.4(8) 2_645 . no
O2 C1 C2 C3 25.8(11) . . no
O2 C1 C2 C4 -149.3(8) . . no
O3 C1 C2 C3 -154.2(8) . . no
O3 C1 C2 C4 30.7(11) . . no
C1 C2 C3 C2 -175.1(4) . 11_665 no
C4 C2 C3 C2 0.0(3) . 11_665 no
C1 C2 C4 C5 175.1(4) . . no
C3 C2 C4 C5 0.0(4) . . no
C2 C4 C5 C5 180.00(19) . 8_667 no
C2 C4 C5 C4 0.0(3) . 11_665 no
